data_4514429
loop_
_publ_author_name
'Zhang, Jichuan'
'Zhang, Jiaheng'
'Imler, Gregory H.'
'Parrish, Damon A.'
'Shreeve, Jean&#x2019;ne M.'

_publ_section_title
;
 Sodium and Potassium 3,5-Dinitro-4-hydropyrazolate: Three-Dimensional
 Metal--Organic Frameworks as Promising Super-heat-resistant Explosives
;
_journal_name_full 'ACS Applied Energy Materials'
_journal_paper_doi 10.1021/acsaem.9b01608
_journal_year 2019
_chemical_formula_moiety 'C3 N4 O5, K2'
_chemical_formula_sum 'C3 K2 N4 O5'
_chemical_formula_weight 250.27
_space_group_crystal_system monoclinic
_space_group_IT_number 14
_space_group_name_Hall '-P 2yn'
_space_group_name_H-M_alt 'P 1 21/n 1'
_symmetry_space_group_name_Hall '-P 2yn'
_symmetry_space_group_name_H-M 'P 1 21/n 1'
_atom_sites_solution_primary other
_audit_creation_method SHELXL-2014/7
_cell_angle_alpha 90
_cell_angle_beta 107.0215(19)
_cell_angle_gamma 90
_cell_formula_units_Z 4
_cell_length_a 4.2521(2)
_cell_length_b 26.1866(13)
_cell_length_c 7.0234(4)
_cell_measurement_reflns_used 2192
_cell_measurement_temperature 296(2)
_cell_measurement_theta_max 27.15
_cell_measurement_theta_min 3.13
_cell_volume 747.78(7)
_computing_cell_refinement 'Bruker APEX3 v2015.5-2 (Bruker, 2015)'
_computing_data_collection 'Bruker APEX3 v2015.5-2 (Bruker, 2015)'
_computing_data_reduction
;
Bruker SAINT v8.34A (Bruker, 2013), Bruker XPREP v2014/2 (Bruker, 2014)
;
_computing_molecular_graphics 'Bruker SHELXTL v2014/7 (Bruker, 2014)'
_computing_publication_material 'Bruker SHELXTL v2014/7 (Bruker, 2014)'
_computing_structure_refinement 'SHELXL-2014/7 (Sheldrick, 2014)'
_computing_structure_solution 'Bruker SHELXTL v2014/7 (Bruker, 2014)'
_diffrn_ambient_temperature 296(2)
_diffrn_measured_fraction_theta_full 0.999
_diffrn_measured_fraction_theta_max 0.980
_diffrn_measurement_device_type 'Bruker SMART APEX II CCD'
_diffrn_measurement_method '\w scans'
_diffrn_radiation_monochromator graphite
_diffrn_radiation_source 'fine focus sealed tube'
_diffrn_radiation_type MoK\a
_diffrn_radiation_wavelength 0.71073
_diffrn_reflns_av_R_equivalents 0.0324
_diffrn_reflns_av_unetI/netI 0.0311
_diffrn_reflns_Laue_measured_fraction_full 0.999
_diffrn_reflns_Laue_measured_fraction_max 0.980
_diffrn_reflns_limit_h_max 5
_diffrn_reflns_limit_h_min -5
_diffrn_reflns_limit_k_max 31
_diffrn_reflns_limit_k_min -36
_diffrn_reflns_limit_l_max 9
_diffrn_reflns_limit_l_min -9
_diffrn_reflns_number 8667
_diffrn_reflns_point_group_measured_fraction_full 0.999
_diffrn_reflns_point_group_measured_fraction_max 0.980
_diffrn_reflns_theta_full 25.242
_diffrn_reflns_theta_max 30.006
_diffrn_reflns_theta_min 3.131
_exptl_absorpt_coefficient_mu 1.271
_exptl_absorpt_correction_T_max 0.7460
_exptl_absorpt_correction_T_min 0.6566
_exptl_absorpt_correction_type multi-scan
_exptl_absorpt_process_details 'SADABS v2014/5 (Bruker, 2008)'
_exptl_crystal_colour 'clear orange'
_exptl_crystal_density_diffrn 2.223
_exptl_crystal_description rod
_exptl_crystal_F_000 496
_exptl_crystal_size_max 0.241
_exptl_crystal_size_mid 0.163
_exptl_crystal_size_min 0.105
_refine_diff_density_max 0.412
_refine_diff_density_min -0.346
_refine_diff_density_rms 0.069
_refine_ls_extinction_method none
_refine_ls_goodness_of_fit_ref 1.036
_refine_ls_hydrogen_treatment undef
_refine_ls_matrix_type full
_refine_ls_number_parameters 127
_refine_ls_number_reflns 2113
_refine_ls_number_restraints 0
_refine_ls_restrained_S_all 1.036
_refine_ls_R_factor_all 0.0475
_refine_ls_R_factor_gt 0.0322
_refine_ls_shift/su_max 0.001
_refine_ls_shift/su_mean 0.000
_refine_ls_structure_factor_coef Fsqd
_refine_ls_weighting_details 'w=1/[\s^2^(Fo^2^)+(0.0408P)^2^+0.0812P] where P=(Fo^2^+2Fc^2^)/3'
_refine_ls_weighting_scheme calc
_refine_ls_wR_factor_gt 0.0736
_refine_ls_wR_factor_ref 0.0792
_reflns_Friedel_coverage 0.000
_reflns_number_gt 1646
_reflns_number_total 2113
_reflns_threshold_expression 'I > 2\s(I)'
_cod_data_source_file ae9b01608_si_003.cif
_cod_data_source_block shrv784b
_cod_database_code 4514429
_shelx_shelxl_version_number 2014/7
_shelx_space_group_comment
;
The symmetry employed for this shelxl refinement is uniquely defined
by the following loop, which should always be used as a source of
symmetry information in preference to the above space-group names.
They are only intended as comments.
;
_shelx_estimated_absorpt_t_min 0.749
_shelx_estimated_absorpt_t_max 0.878

loop_
_space_group_symop_operation_xyz
'x, y, z'
'-x+1/2, y+1/2, -z+1/2'
'-x, -y, -z'
'x-1/2, -y-1/2, z-1/2'

loop_
_atom_site_label
_atom_site_type_symbol
_atom_site_fract_x
_atom_site_fract_y
_atom_site_fract_z
_atom_site_U_iso_or_equiv
_atom_site_adp_type
_atom_site_occupancy
_atom_site_site_symmetry_order
_atom_site_calc_flag
O1 O 0.2297(4) 0.71106(5) 0.7257(2) 0.0331(3) Uani 1 1 d
O2 O 0.0567(3) 0.63348(5) 0.74182(19) 0.0309(3) Uani 1 1 d
N3 N 0.1936(3) 0.66557(6) 0.6621(2) 0.0218(3) Uani 1 1 d
C4 C 0.3093(4) 0.65185(6) 0.5064(2) 0.0194(3) Uani 1 1 d
C5 C 0.3343(4) 0.60137(7) 0.4314(2) 0.0195(3) Uani 1 1 d
O6 O 0.2557(3) 0.55875(5) 0.4858(2) 0.0286(3) Uani 1 1 d
C7 C 0.4849(4) 0.61484(7) 0.2795(2) 0.0203(3) Uani 1 1 d
N8 N 0.5825(4) 0.58241(6) 0.1528(2) 0.0254(3) Uani 1 1 d
O9 O 0.5239(5) 0.53555(6) 0.1581(3) 0.0463(4) Uani 1 1 d
O10 O 0.7301(4) 0.59934(6) 0.0363(2) 0.0355(3) Uani 1 1 d
N11 N 0.5352(4) 0.66620(6) 0.2703(2) 0.0233(3) Uani 1 1 d
N12 N 0.4292(4) 0.68883(6) 0.4078(2) 0.0224(3) Uani 1 1 d
K13 K -0.10364(11) 0.53142(2) 0.73501(7) 0.03118(13) Uani 1 1 d
K14 K -0.11674(10) 0.70647(2) 1.01284(6) 0.02666(12) Uani 1 1 d

loop_
_atom_site_aniso_label
_atom_site_aniso_U_11
_atom_site_aniso_U_22
_atom_site_aniso_U_33
_atom_site_aniso_U_23
_atom_site_aniso_U_13
_atom_site_aniso_U_12
O1 0.0529(9) 0.0188(7) 0.0357(7) -0.0100(6) 0.0257(7) -0.0081(6)
O2 0.0457(8) 0.0223(7) 0.0334(7) -0.0016(6) 0.0253(6) -0.0078(6)
N3 0.0268(7) 0.0182(8) 0.0223(7) -0.0017(6) 0.0104(6) -0.0023(6)
C4 0.0226(8) 0.0151(8) 0.0226(8) -0.0008(6) 0.0101(6) -0.0006(6)
C5 0.0212(8) 0.0168(8) 0.0216(8) -0.0009(6) 0.0080(6) -0.0020(6)
O6 0.0417(8) 0.0160(7) 0.0341(7) 0.0000(5) 0.0207(6) -0.0051(6)
C7 0.0261(9) 0.0150(8) 0.0230(8) -0.0033(6) 0.0121(7) -0.0020(7)
N8 0.0321(8) 0.0214(8) 0.0275(8) -0.0050(6) 0.0159(6) -0.0032(6)
O9 0.0696(11) 0.0190(8) 0.0661(11) -0.0157(7) 0.0445(9) -0.0111(7)
O10 0.0503(9) 0.0324(8) 0.0352(7) -0.0050(6) 0.0302(7) -0.0036(7)
N11 0.0299(8) 0.0176(8) 0.0267(7) 0.0006(6) 0.0150(6) 0.0003(6)
N12 0.0300(8) 0.0148(7) 0.0263(7) 0.0007(6) 0.0145(6) 0.0002(6)
K13 0.0398(3) 0.0210(2) 0.0384(2) -0.00032(17) 0.02021(19) -0.00468(17)
K14 0.0350(2) 0.0214(2) 0.0282(2) 0.00189(16) 0.01642(17) 0.00119(16)

loop_
_atom_type_symbol
_atom_type_description
_atom_type_scat_dispersion_real
_atom_type_scat_dispersion_imag
_atom_type_scat_source
C C 0.0033 0.0016 'International Tables Vol C Tables 4.2.6.8 and 6.1.1.4'
N N 0.0061 0.0033 'International Tables Vol C Tables 4.2.6.8 and 6.1.1.4'
O O 0.0106 0.0060 'International Tables Vol C Tables 4.2.6.8 and 6.1.1.4'
K K 0.2009 0.2494 'International Tables Vol C Tables 4.2.6.8 and 6.1.1.4'

loop_
_geom_angle_atom_site_label_1
_geom_angle_atom_site_label_2
_geom_angle_atom_site_label_3
_geom_angle
_geom_angle_site_symmetry_1
_geom_angle_site_symmetry_3
N3 O1 K14 123.95(10) . 4_675
N3 O1 K14 100.20(10) . .
K14 O1 K14 131.53(5) 4_675 .
N3 O1 K14 101.40(11) . 1_655
K14 O1 K14 94.40(4) 4_675 1_655
K14 O1 K14 95.45(4) . 1_655
N3 O2 K13 142.48(11) . .
N3 O2 K14 95.23(10) . .
K13 O2 K14 122.29(4) . .
O2 N3 O1 120.07(14) . .
O2 N3 C4 120.38(15) . .
O1 N3 C4 119.55(14) . .
O2 N3 K14 62.67(8) . .
O1 N3 K14 57.59(8) . .
C4 N3 K14 175.21(11) . .
O2 N3 K14 107.71(10) . 1_655
O1 N3 K14 57.22(9) . 1_655
C4 N3 K14 103.02(10) . 1_655
K14 N3 K14 78.78(3) . 1_655
N12 C4 N3 119.34(15) . .
N12 C4 C5 112.71(14) . .
N3 C4 C5 127.92(15) . .
O6 C5 C4 130.59(16) . .
O6 C5 C7 131.18(16) . .
C4 C5 C7 98.20(14) . .
O6 C5 K13 60.74(10) . 1_655
C4 C5 K13 113.30(11) . 1_655
C7 C5 K13 102.85(11) . 1_655
C5 O6 K13 132.49(11) . .
C5 O6 K13 128.38(11) . 3_566
K13 O6 K13 92.99(4) . 3_566
C5 O6 K13 96.77(11) . 1_655
K13 O6 K13 98.81(4) . 1_655
K13 O6 K13 98.75(4) 3_566 1_655
N11 C7 N8 119.65(15) . .
N11 C7 C5 112.70(14) . .
N8 C7 C5 127.64(16) . .
O10 N8 O9 120.60(15) . .
O10 N8 C7 120.52(16) . .
O9 N8 C7 118.87(15) . .
N8 O9 K13 141.22(12) . 3_566
N8 O9 K13 115.61(13) . 3_666
K13 O9 K13 96.48(5) 3_566 3_666
N8 O9 K13 96.78(12) . 1_554
K13 O9 K13 79.08(4) 3_566 1_554
K13 O9 K13 126.55(5) 3_666 1_554
N8 O10 K14 123.06(11) . 1_654
N8 O10 K13 121.22(11) . 1_654
K14 O10 K13 115.51(4) 1_654 1_654
N12 N11 C7 108.38(14) . .
N12 N11 K14 130.51(11) . 1_654
C7 N11 K14 120.76(10) . 1_654
N12 N11 K14 80.28(10) . 1_554
C7 N11 K14 104.05(10) . 1_554
K14 N11 K14 92.70(4) 1_654 1_554
N11 N12 C4 108.00(14) . .
N11 N12 K14 133.05(11) . 4_675
C4 N12 K14 118.88(10) . 4_675
N11 N12 K14 74.78(9) . 1_554
C4 N12 K14 105.43(10) . 1_554
K14 N12 K14 89.89(4) 4_675 1_554
O6 K13 O2 64.87(4) . .
O6 K13 O9 150.23(4) . 3_566
O2 K13 O9 142.03(4) . 3_566
O6 K13 O6 87.01(4) . 3_566
O2 K13 O6 147.67(4) . 3_566
O9 K13 O6 63.32(4) 3_566 3_566
O6 K13 O6 98.81(4) . 1_455
O2 K13 O6 87.39(4) . 1_455
O9 K13 O6 75.48(5) 3_566 1_455
O6 K13 O6 81.25(4) 3_566 1_455
O6 K13 O9 74.66(4) . 3_666
O2 K13 O9 112.93(4) . 3_666
O9 K13 O9 96.48(5) 3_566 3_666
O6 K13 O9 71.22(4) 3_566 3_666
O6 K13 O9 151.88(4) 1_455 3_666
O6 K13 O10 125.94(4) . 1_456
O2 K13 O10 61.40(4) . 1_456
O9 K13 O10 83.11(4) 3_566 1_456
O6 K13 O10 145.84(4) 3_566 1_456
O6 K13 O10 84.53(4) 1_455 1_456
O9 K13 O10 121.78(5) 3_666 1_456
O6 K13 C5 82.78(4) . 1_455
O2 K13 C5 66.21(4) . 1_455
O9 K13 C5 97.23(5) 3_566 1_455
O6 K13 C5 96.06(4) 3_566 1_455
O6 K13 C5 22.49(4) 1_455 1_455
O9 K13 C5 154.42(5) 3_666 1_455
O10 K13 C5 81.33(4) 1_456 1_455
O6 K13 O9 96.29(4) . 1_556
O2 K13 O9 79.93(4) . 1_556
O9 K13 O9 100.93(5) 3_566 1_556
O6 K13 O9 120.81(4) 3_566 1_556
O6 K13 O9 153.91(4) 1_455 1_556
O9 K13 O9 53.45(5) 3_666 1_556
O10 K13 O9 69.39(4) 1_456 1_556
C5 K13 O9 143.08(4) 1_455 1_556
O6 K13 K13 134.75(4) . 3_567
O2 K13 K13 113.85(3) . 3_567
O9 K13 K13 57.28(4) 3_566 3_567
O6 K13 K13 97.08(3) 3_566 3_567
O6 K13 K13 126.40(3) 1_455 3_567
O9 K13 K13 64.47(3) 3_666 3_567
O10 K13 K13 67.30(3) 1_456 3_567
C5 K13 K13 140.67(3) 1_455 3_567
O9 K13 K13 43.64(3) 1_556 3_567
O6 K13 K13 44.10(3) . 3_566
O2 K13 K13 107.42(3) . 3_566
O9 K13 K13 106.19(4) 3_566 3_566
O6 K13 K13 42.91(3) 3_566 3_566
O6 K13 K13 89.91(3) 1_455 3_566
O9 K13 K13 66.12(4) 3_666 3_566
O10 K13 K13 167.64(3) 1_456 3_566
C5 K13 K13 89.30(3) 1_455 3_566
O9 K13 K13 115.57(3) 1_556 3_566
K13 K13 K13 124.47(2) 3_567 3_566
O6 K13 K13 41.73(3) . 1_655
O2 K13 K13 75.97(3) . 1_655
O9 K13 K13 136.64(4) 3_566 1_655
O6 K13 K13 93.95(3) 3_566 1_655
O6 K13 K13 140.55(3) 1_455 1_655
O9 K13 K13 40.16(3) 3_666 1_655
O10 K13 K13 116.21(3) 1_456 1_655
C5 K13 K13 122.79(3) 1_455 1_655
O9 K13 K13 57.69(3) 1_556 1_655
K13 K13 K13 93.039(13) 3_567 1_655
K13 K13 K13 62.568(13) 3_566 1_655
O1 K14 O1 126.70(3) 4_576 .
O1 K14 N11 72.69(4) 4_576 1_456
O1 K14 N11 160.61(4) . 1_456
O1 K14 N12 56.27(4) 4_576 4_576
O1 K14 N12 71.71(4) . 4_576
N11 K14 N12 127.22(4) 1_456 4_576
O1 K14 O10 128.55(4) 4_576 1_456
O1 K14 O10 104.75(4) . 1_456
N11 K14 O10 55.86(4) 1_456 1_456
N12 K14 O10 167.61(5) 4_576 1_456
O1 K14 O1 90.77(4) 4_576 1_455
O1 K14 O1 95.45(4) . 1_455
N11 K14 O1 83.54(4) 1_456 1_455
N12 K14 O1 84.58(4) 4_576 1_455
O10 K14 O1 83.96(4) 1_456 1_455
O1 K14 O2 170.24(4) 4_576 .
O1 K14 O2 44.26(4) . .
N11 K14 O2 116.43(4) 1_456 .
N12 K14 O2 114.03(4) 4_576 .
O10 K14 O2 60.67(4) 1_456 .
O1 K14 O2 87.02(4) 1_455 .
O1 K14 N11 105.38(4) 4_576 1_556
O1 K14 N11 82.14(4) . 1_556
N11 K14 N11 92.70(4) 1_456 1_556
N12 K14 N11 111.64(4) 4_576 1_556
O10 K14 N11 79.05(4) 1_456 1_556
O1 K14 N11 161.57(4) 1_455 1_556
O2 K14 N11 78.49(4) . 1_556
O1 K14 N12 82.39(4) 4_576 1_556
O1 K14 N12 103.63(4) . 1_556
N11 K14 N12 76.60(4) 1_456 1_556
N12 K14 N12 106.55(4) 4_576 1_556
O10 K14 N12 85.78(4) 1_456 1_556
O1 K14 N12 160.11(4) 1_455 1_556
O2 K14 N12 102.67(4) . 1_556
N11 K14 N12 24.93(4) 1_556 1_556
O1 K14 N3 148.62(4) 4_576 .
O1 K14 N3 22.21(4) . .
N11 K14 N3 138.52(4) 1_456 .
N12 K14 N3 92.65(4) 4_576 .
O10 K14 N3 82.74(4) 1_456 .
O1 K14 N3 90.32(4) 1_455 .
O2 K14 N3 22.10(3) . .
N11 K14 N3 80.55(4) 1_556 .
N12 K14 N3 105.24(4) 1_556 .
O1 K14 N3 109.98(4) 4_576 1_455
O1 K14 N3 90.90(4) . 1_455
N11 K14 N3 81.11(4) 1_456 1_455
N12 K14 N3 102.97(4) 4_576 1_455
O10 K14 N3 64.90(4) 1_456 1_455
O1 K14 N3 21.38(4) 1_455 1_455
O2 K14 N3 69.70(4) . 1_455
N11 K14 N3 140.21(4) 1_556 1_455
N12 K14 N3 149.92(4) 1_556 1_455
N3 K14 N3 78.78(3) . 1_455
O1 K14 K14 83.58(3) 4_576 4_575
O1 K14 K14 67.84(3) . 4_575
N11 K14 K14 120.03(3) 1_456 4_575
N12 K14 K14 47.23(3) 4_576 4_575
O10 K14 K14 120.38(3) 1_456 4_575
O1 K14 K14 41.79(3) 1_455 4_575
O2 K14 K14 88.46(3) . 4_575
N11 K14 K14 147.13(3) 1_556 4_575
N12 K14 K14 153.52(3) 1_556 4_575
N3 K14 K14 76.53(3) . 4_575
N3 K14 K14 56.52(3) 1_455 4_575

loop_
_geom_bond_atom_site_label_1
_geom_bond_atom_site_label_2
_geom_bond_distance
_geom_bond_site_symmetry_2
O1 N3 1.2657(19) .
O1 K14 2.8103(14) 4_675
O1 K14 2.8267(14) .
O1 K14 2.9193(16) 1_655
O2 N3 1.2447(19) .
O2 K13 2.7552(14) .
O2 K14 2.9399(14) .
N3 C4 1.372(2) .
N3 K14 3.2953(15) .
N3 K14 3.4037(15) 1_655
C4 N12 1.372(2) .
C4 C5 1.438(2) .
C5 O6 1.256(2) .
C5 C7 1.440(2) .
C5 K13 3.2604(18) 1_655
O6 K13 2.7343(13) .
O6 K13 2.7949(14) 3_566
O6 K13 2.8643(15) 1_655
C7 N11 1.367(2) .
C7 N8 1.379(2) .
N8 O10 1.249(2) .
N8 O9 1.255(2) .
O9 K13 2.7599(16) 3_566
O9 K13 2.9381(18) 3_666
O9 K13 3.365(2) 1_554
O10 K14 2.8954(15) 1_654
O10 K13 3.0026(14) 1_654
N11 N12 1.320(2) .
N11 K14 2.8525(15) 1_654
N11 K14 3.0219(16) 1_554
N12 K14 2.8607(15) 4_675
N12 K14 3.0868(16) 1_554
K13 O9 2.7599(16) 3_566
K13 O6 2.7949(14) 3_566
K13 O6 2.8644(15) 1_455
K13 O9 2.9381(19) 3_666
K13 O10 3.0027(14) 1_456
K13 C5 3.2605(18) 1_455
K13 O9 3.365(2) 1_556
K13 K13 3.9266(9) 3_567
K13 K13 4.0107(9) 3_566
K13 K13 4.2521(2) 1_655
K14 O1 2.8102(14) 4_576
K14 N11 2.8525(15) 1_456
K14 N12 2.8607(15) 4_576
K14 O10 2.8955(15) 1_456
K14 O1 2.9193(16) 1_455
K14 N11 3.0219(16) 1_556
K14 N12 3.0868(16) 1_556
K14 N3 3.4037(15) 1_455
K14 K14 4.2047(5) 4_575

loop_
_geom_torsion_atom_site_label_1
_geom_torsion_atom_site_label_2
_geom_torsion_atom_site_label_3
_geom_torsion_atom_site_label_4
_geom_torsion
_geom_torsion_site_symmetry_1
_geom_torsion_site_symmetry_4
K13 O2 N3 O1 -175.51(13) . .
K14 O2 N3 O1 4.90(17) . .
K13 O2 N3 C4 3.8(3) . .
K14 O2 N3 C4 -175.79(13) . .
K13 O2 N3 K14 179.6(2) . .
K13 O2 N3 K14 -113.67(15) . 1_655
K14 O2 N3 K14 66.74(7) . 1_655
K14 O1 N3 O2 -164.10(12) 4_675 .
K14 O1 N3 O2 -5.15(17) . .
K14 O1 N3 O2 92.59(15) 1_655 .
K14 O1 N3 C4 16.6(2) 4_675 .
K14 O1 N3 C4 175.53(13) . .
K14 O1 N3 C4 -86.73(15) 1_655 .
K14 O1 N3 K14 -158.95(14) 4_675 .
K14 O1 N3 K14 97.75(7) 1_655 .
K14 O1 N3 K14 103.31(11) 4_675 1_655
K14 O1 N3 K14 -97.75(7) . 1_655
O2 N3 C4 N12 173.47(15) . .
O1 N3 C4 N12 -7.2(2) . .
K14 N3 C4 N12 -66.70(16) 1_655 .
O2 N3 C4 C5 -8.8(3) . .
O1 N3 C4 C5 170.49(16) . .
K14 N3 C4 C5 111.00(17) 1_655 .
N12 C4 C5 O6 178.80(18) . .
N3 C4 C5 O6 1.0(3) . .
N12 C4 C5 C7 0.31(19) . .
N3 C4 C5 C7 -177.52(17) . .
N12 C4 C5 K13 108.17(14) . 1_655
N3 C4 C5 K13 -69.6(2) . 1_655
C4 C5 O6 K13 11.8(3) . .
C7 C5 O6 K13 -170.18(14) . .
K13 C5 O6 K13 108.53(14) 1_655 .
C4 C5 O6 K13 156.46(14) . 3_566
C7 C5 O6 K13 -25.5(3) . 3_566
K13 C5 O6 K13 -106.82(12) 1_655 3_566
C4 C5 O6 K13 -96.72(19) . 1_655
C7 C5 O6 K13 81.3(2) . 1_655
O6 C5 C7 N11 -178.82(18) . .
C4 C5 C7 N11 -0.34(19) . .
K13 C5 C7 N11 -116.63(13) 1_655 .
O6 C5 C7 N8 -0.1(3) . .
C4 C5 C7 N8 178.37(17) . .
K13 C5 C7 N8 62.1(2) 1_655 .
N11 C7 N8 O10 3.3(3) . .
C5 C7 N8 O10 -175.30(18) . .
N11 C7 N8 O9 -177.47(17) . .
C5 C7 N8 O9 3.9(3) . .
O10 N8 O9 K13 -157.00(16) . 3_566
C7 N8 O9 K13 23.8(3) . 3_566
O10 N8 O9 K13 60.2(2) . 3_666
C7 N8 O9 K13 -118.98(15) . 3_666
O10 N8 O9 K13 -76.02(18) . 1_554
C7 N8 O9 K13 104.79(15) . 1_554
O9 N8 O10 K14 -179.52(14) . 1_654
C7 N8 O10 K14 -0.3(2) . 1_654
O9 N8 O10 K13 6.0(2) . 1_654
C7 N8 O10 K13 -174.85(12) . 1_654
N8 C7 N11 N12 -178.56(16) . .
C5 C7 N11 N12 0.3(2) . .
N8 C7 N11 K14 -4.7(2) . 1_654
C5 C7 N11 K14 174.17(11) . 1_654
N8 C7 N11 K14 97.19(15) . 1_554
C5 C7 N11 K14 -83.98(15) . 1_554
C7 N11 N12 C4 -0.06(19) . .
K14 N11 N12 C4 -173.15(11) 1_654 .
K14 N11 N12 C4 101.63(12) 1_554 .
C7 N11 N12 K14 -176.81(11) . 4_675
K14 N11 N12 K14 10.1(2) 1_654 4_675
K14 N11 N12 K14 -75.12(12) 1_554 4_675
C7 N11 N12 K14 -101.69(12) . 1_554
K14 N11 N12 K14 85.22(12) 1_654 1_554
N3 C4 N12 N11 177.85(15) . .
C5 C4 N12 N11 -0.2(2) . .
N3 C4 N12 K14 -4.9(2) . 4_675
C5 C4 N12 K14 177.12(10) . 4_675
N3 C4 N12 K14 -103.49(15) . 1_554
C5 C4 N12 K14 78.48(14) . 1_554
